data_7062067
loop_
_publ_author_name
'Yan, Han'
'Che, Zi-Wei'
'Sun, Wen-Bin'

_publ_section_title
;
 Multifunctional LnIII complexes with SMM, luminescence and MCE properties
 constructed using selected phosphine oxide and diketonate
;
_journal_issue 1
_journal_name_full 'New Journal of Chemistry'
_journal_page_first 140
_journal_page_last 146
_journal_paper_doi 10.1039/D2NJ03544H
_journal_volume 47
_journal_year 2023
_chemical_formula_moiety 'C56 H70 Dy2 O16 P2'
_chemical_formula_sum 'C56 H70 Dy2 O16 P2'
_chemical_formula_weight 1386.06
_space_group_crystal_system triclinic
_space_group_IT_number 2
_space_group_name_Hall '-P 1'
_space_group_name_H-M_alt 'P -1'
_atom_sites_solution_hydrogens geom
_atom_sites_solution_primary iterative
_audit_creation_date 2022-04-17
_audit_creation_method
;
Olex2 1.5
(compiled 2021.12.09 svn.r5202d8cf for OlexSys, GUI svn.r6439)
;
_audit_update_record
;
2022-06-22 deposited with the CCDC.	2022-11-15 downloaded from the CCDC.
;
_cell_angle_alpha 116.833(5)
_cell_angle_beta 94.712(4)
_cell_angle_gamma 90.589(4)
_cell_formula_units_Z 1
_cell_length_a 11.0237(6)
_cell_length_b 12.2222(6)
_cell_length_c 12.2882(6)
_cell_measurement_reflns_used 8413
_cell_measurement_temperature 293
_cell_measurement_theta_max 28.8830
_cell_measurement_theta_min 3.6940
_cell_volume 1470.29(15)
_computing_cell_refinement 'CrysAlisPro 1.171.41.119a (Rigaku OD, 2021)'
_computing_data_collection 'CrysAlisPro 1.171.41.119a (Rigaku OD, 2021)'
_computing_data_reduction 'CrysAlisPro 1.171.41.119a (Rigaku OD, 2021)'
_computing_molecular_graphics 'Olex2 1.5 (Dolomanov et al., 2009)'
_computing_publication_material 'Olex2 1.5 (Dolomanov et al., 2009)'
_computing_structure_refinement 'SHELXL 2018/3 (Sheldrick, 2015)'
_computing_structure_solution 'olex2.solve 1.5 (Bourhis et al., 2015)'
_diffrn_ambient_temperature 293.00
_diffrn_detector 'CCD plate'
_diffrn_detector_area_resol_mean 16.1954
_diffrn_detector_type Eos
_diffrn_measured_fraction_theta_full 0.998
_diffrn_measured_fraction_theta_max 0.854
_diffrn_measurement_details
;
List of Runs (angles in degrees, time in seconds):

  # Type    Start    End  Width  t~exp~   \w     \q     \k     \f   Frames
#--------------------------------------------------------------------------
  1  \w    -89.00 -64.00   1.00    6.79    --  -16.52 178.00 -30.00   25
  2  \w      0.00  34.00   1.00    6.79    --   16.76  57.00-150.00   34
  3  \w    -36.00  29.00   1.00    6.79    --   16.76 -38.00 -30.00   65
  4  \w    -10.00  30.00   1.00    6.79    --   16.76  77.00  90.00   40
  5  \w    -20.00  56.00   1.00    6.79    --   16.76 -99.00 -30.00   76
  6  \w    -19.00  42.00   1.00    6.79    --   16.76 -77.00-150.00   61
  7  \w    -10.00  15.00   1.00    6.79    --   16.76  77.00-120.00   25
  8  \w    -50.00  36.00   1.00    6.79    --   16.76 -38.00  60.00   86
;
_diffrn_measurement_device 'four-circle diffractometer'
_diffrn_measurement_device_type 'Xcalibur, Eos'
_diffrn_measurement_method '\w scans'
_diffrn_orient_matrix_type 'CrysAlisPro convention (1999,Acta A55,543-557)'
_diffrn_orient_matrix_UB_11 0.0431548000
_diffrn_orient_matrix_UB_12 0.0215459000
_diffrn_orient_matrix_UB_13 -0.0265938000
_diffrn_orient_matrix_UB_21 -0.0479371000
_diffrn_orient_matrix_UB_22 0.0201000000
_diffrn_orient_matrix_UB_23 -0.0276034000
_diffrn_orient_matrix_UB_31 0.0044415000
_diffrn_orient_matrix_UB_32 0.0580820000
_diffrn_orient_matrix_UB_33 0.0524900000
_diffrn_radiation_monochromator graphite
_diffrn_radiation_probe x-ray
_diffrn_radiation_type 'Mo K\a'
_diffrn_radiation_wavelength 0.71073
_diffrn_reflns_av_R_equivalents 0.0278
_diffrn_reflns_av_unetI/netI 0.0490
_diffrn_reflns_Laue_measured_fraction_full 0.998
_diffrn_reflns_Laue_measured_fraction_max 0.854
_diffrn_reflns_limit_h_max 14
_diffrn_reflns_limit_h_min -14
_diffrn_reflns_limit_k_max 16
_diffrn_reflns_limit_k_min -16
_diffrn_reflns_limit_l_max 15
_diffrn_reflns_limit_l_min -15
_diffrn_reflns_number 13654
_diffrn_reflns_point_group_measured_fraction_full 0.998
_diffrn_reflns_point_group_measured_fraction_max 0.854
_diffrn_reflns_theta_full 25.242
_diffrn_reflns_theta_max 29.152
_diffrn_reflns_theta_min 3.186
_diffrn_source 'fine-focus sealed X-ray tube'
_diffrn_source_type 'Enhance (Mo) X-ray Source'
_exptl_absorpt_coefficient_mu 2.641
_exptl_absorpt_correction_T_max 1.00000
_exptl_absorpt_correction_T_min 0.93024
_exptl_absorpt_correction_type multi-scan
_exptl_absorpt_process_details
;
CrysAlisPro 1.171.41.119a (Rigaku Oxford Diffraction, 2021)
Empirical absorption correction using spherical harmonics,
implemented in SCALE3 ABSPACK scaling algorithm.
;
_exptl_crystal_colour 'clear light white'
_exptl_crystal_colour_lustre clear
_exptl_crystal_colour_modifier light
_exptl_crystal_colour_primary white
_exptl_crystal_density_diffrn 1.565
_exptl_crystal_density_method 'not measured'
_exptl_crystal_description block
_exptl_crystal_F_000 696
_exptl_crystal_size_max 0.3
_exptl_crystal_size_mid 0.2
_exptl_crystal_size_min 0.1
_refine_diff_density_max 0.613
_refine_diff_density_min -0.639
_refine_diff_density_rms 0.101
_refine_ls_extinction_method none
_refine_ls_goodness_of_fit_ref 1.038
_refine_ls_hydrogen_treatment constr
_refine_ls_matrix_type full
_refine_ls_number_parameters 337
_refine_ls_number_reflns 6785
_refine_ls_number_restraints 0
_refine_ls_restrained_S_all 1.038
_refine_ls_R_factor_all 0.0365
_refine_ls_R_factor_gt 0.0295
_refine_ls_shift/su_max 0.002
_refine_ls_shift/su_mean 0.000
_refine_ls_structure_factor_coef Fsqd
_refine_ls_weighting_details 'w=1/[\s^2^(Fo^2^)+(0.0238P)^2^+0.1764P] where P=(Fo^2^+2Fc^2^)/3'
_refine_ls_weighting_scheme calc
_refine_ls_wR_factor_gt 0.0583
_refine_ls_wR_factor_ref 0.0614
_reflns_Friedel_coverage 0.000
_reflns_number_gt 6058
_reflns_number_total 6785
_reflns_threshold_expression 'I > 2\s(I)'
_cod_data_source_file d2nj03544h2.cif
_cod_data_source_block czw278-3_auto
_cod_depositor_comments 'Adding full bibliography for 7062065--7062070.cif.'
_cod_original_cell_volume 1470.28(14)
_cod_database_code 7062067
_shelx_shelxl_version_number 2018/3
_shelx_space_group_comment
;
The symmetry employed for this shelxl refinement is uniquely defined
by the following loop, which should always be used as a source of
symmetry information in preference to the above space-group names.
They are only intended as comments.
;
_shelx_estimated_absorpt_t_max 0.778
_shelx_estimated_absorpt_t_min 0.505
_olex2_refinement_description
;
1. Fixed Uiso
 At 1.2 times of:
  All C(H) groups, All C(H,H) groups
 At 1.5 times of:
  All C(H,H,H) groups, All O(H,H) groups
2.a Secondary CH2 refined with riding coordinates:
 C1(H1A,H1B)
2.b Aromatic/amide H refined with riding coordinates:
 C13(H13), C16(H16), C26(H26), C21(H21), C9(H9), C12(H12), C11(H11), C10(H10),
 C3(H3), C7(H7), C6(H6), C5(H5), C4(H4)
2.c Fitted hexagon refined as free rotating group:
 C3(C2,C7,C6,C5,C4)
2.d X=CH2 refined with riding coordinates:
 O2(H2A,H2B)
2.e Idealised Me refined as rotating group:
 C28(H28A,H28B,H28C), C25(H25A,H25B,H25C), C20(H20A,H20B,H20C), C18(H18A,H18B,
 H18C), C23(H23A,H23B,H23C), C15(H15A,H15B,H15C)
;
_olex2_submission_special_instructions 'No special instructions were received'
_oxdiff_exptl_absorpt_empirical_details
;
Empirical correction (ABSPACK) includes:
- Absorption correction using spherical harmonics
- Frame scaling
;
_oxdiff_exptl_absorpt_empirical_full_max 1.390
_oxdiff_exptl_absorpt_empirical_full_min 0.921

loop_
_space_group_symop_operation_xyz
'x, y, z'
'-x, -y, -z'

loop_
_atom_site_label
_atom_site_type_symbol
_atom_site_fract_x
_atom_site_fract_y
_atom_site_fract_z
_atom_site_U_iso_or_equiv
_atom_site_adp_type
_atom_site_occupancy
_atom_site_site_symmetry_order
_atom_site_calc_flag
_atom_site_refinement_flags_posn
_atom_site_refinement_flags_adp
_atom_site_refinement_flags_occupancy
_atom_site_disorder_assembly
_atom_site_disorder_group
Dy1 Dy 0.17707(2) 0.55312(2) 0.71303(2) 0.02330(5) Uani 1 1 d . . . . .
P1 P 0.43788(8) 0.36427(7) 0.55784(7) 0.02494(17) Uani 1 1 d . . . . .
O3 O 0.0480(2) 0.37291(19) 0.59379(19) 0.0355(5) Uani 1 1 d . . . . .
O7 O 0.2083(2) 0.74598(18) 0.71996(19) 0.0350(5) Uani 1 1 d . . . . .
O5 O -0.0212(2) 0.62468(19) 0.71074(18) 0.0341(5) Uani 1 1 d . . . . .
O1 O 0.3180(2) 0.41188(18) 0.59983(19) 0.0328(5) Uani 1 1 d . . . . .
O4 O 0.1891(2) 0.4333(2) 0.81396(19) 0.0391(6) Uani 1 1 d . . . . .
O2 O 0.14212(19) 0.53952(18) 0.50986(17) 0.0289(5) Uani 1 1 d . . . . .
H2A H 0.127376 0.463266 0.441854 0.043 Uiso 1 1 calc R U . . .
H2B H 0.143449 0.610566 0.499918 0.043 Uiso 1 1 calc R U . . .
O6 O 0.1423(2) 0.6806(2) 0.91405(18) 0.0392(6) Uani 1 1 d . . . . .
O8 O 0.3717(2) 0.63246(19) 0.8106(2) 0.0390(6) Uani 1 1 d . . . . .
C1 C 0.4957(3) 0.4299(3) 0.4660(3) 0.0317(8) Uani 1 1 d . . . . .
H1A H 0.575849 0.400368 0.444200 0.038 Uiso 1 1 calc R U . . .
H1B H 0.442370 0.403390 0.390754 0.038 Uiso 1 1 calc R U . . .
C24 C 0.2656(3) 0.8423(3) 0.8003(3) 0.0385(8) Uani 1 1 d . . . . .
C8 C 0.5533(3) 0.3901(3) 0.6806(3) 0.0268(7) Uani 1 1 d . . . . .
C17 C 0.0334(3) 0.2713(3) 0.5963(3) 0.0360(8) Uani 1 1 d . . . . .
C13 C 0.5178(3) 0.3980(3) 0.7898(3) 0.0363(8) Uani 1 1 d . . . . .
H13 H 0.435565 0.396817 0.801402 0.044 Uiso 1 1 calc R U . . .
C14 C 0.1538(3) 0.3274(3) 0.7929(3) 0.0387(8) Uani 1 1 d . . . . .
C16 C 0.0813(4) 0.2455(3) 0.6895(3) 0.0414(9) Uani 1 1 d . . . . .
H16 H 0.063671 0.167786 0.682163 0.050 Uiso 1 1 calc R U . . .
C19 C -0.0678(3) 0.7213(3) 0.7833(3) 0.0358(8) Uani 1 1 d . . . . .
C26 C 0.3670(4) 0.8442(3) 0.8752(3) 0.0440(9) Uani 1 1 d . . . . .
H26 H 0.402771 0.920219 0.931561 0.053 Uiso 1 1 calc R U . . .
C21 C -0.0214(3) 0.7972(3) 0.9028(3) 0.0423(9) Uani 1 1 d . . . . .
H21 H -0.059796 0.869624 0.945896 0.051 Uiso 1 1 calc R U . . .
C27 C 0.4189(3) 0.7394(3) 0.8717(3) 0.0384(8) Uani 1 1 d . . . . .
C22 C 0.0792(4) 0.7720(3) 0.9626(3) 0.0398(9) Uani 1 1 d . . . . .
C9 C 0.6748(3) 0.3943(4) 0.6673(3) 0.0475(10) Uani 1 1 d . . . . .
H9 H 0.699427 0.390444 0.595080 0.057 Uiso 1 1 calc R U . . .
C12 C 0.6057(4) 0.4074(3) 0.8810(3) 0.0457(10) Uani 1 1 d . . . . .
H12 H 0.582048 0.411848 0.953709 0.055 Uiso 1 1 calc R U . . .
C28 C 0.5386(4) 0.7525(4) 0.9449(4) 0.0618(12) Uani 1 1 d . . . . .
H28A H 0.524503 0.765294 1.025721 0.093 Uiso 1 1 calc R U . . .
H28B H 0.585993 0.821489 0.950327 0.093 Uiso 1 1 calc R U . . .
H28C H 0.582060 0.679241 0.905445 0.093 Uiso 1 1 calc R U . . .
C25 C 0.2197(4) 0.9621(3) 0.8104(4) 0.0619(12) Uani 1 1 d . . . . .
H25A H 0.232784 0.968740 0.737219 0.093 Uiso 1 1 calc R U . . .
H25B H 0.262890 1.029242 0.879834 0.093 Uiso 1 1 calc R U . . .
H25C H 0.134142 0.964610 0.820392 0.093 Uiso 1 1 calc R U . . .
C20 C -0.1844(4) 0.7545(4) 0.7345(4) 0.0657(13) Uani 1 1 d . . . . .
H20A H -0.172112 0.757987 0.659677 0.099 Uiso 1 1 calc R U . . .
H20B H -0.207427 0.833095 0.793804 0.099 Uiso 1 1 calc R U . . .
H20C H -0.247943 0.693463 0.718997 0.099 Uiso 1 1 calc R U . . .
C11 C 0.7267(4) 0.4104(3) 0.8659(3) 0.0516(10) Uani 1 1 d . . . . .
H11 H 0.784928 0.416818 0.927985 0.062 Uiso 1 1 calc R U . . .
C10 C 0.7619(4) 0.4040(4) 0.7594(4) 0.0610(12) Uani 1 1 d . . . . .
H10 H 0.844281 0.406240 0.748780 0.073 Uiso 1 1 calc R U . . .
C18 C -0.0429(4) 0.1726(3) 0.4884(4) 0.0688(14) Uani 1 1 d . . . . .
H18A H -0.110361 0.208572 0.464387 0.103 Uiso 1 1 calc R U . . .
H18B H -0.073006 0.112426 0.511008 0.103 Uiso 1 1 calc R U . . .
H18C H 0.005984 0.133909 0.421270 0.103 Uiso 1 1 calc R U . . .
C23 C 0.1170(4) 0.8580(4) 1.0959(3) 0.0650(13) Uani 1 1 d . . . . .
H23A H 0.113439 0.813943 1.143458 0.098 Uiso 1 1 calc R U . . .
H23B H 0.062713 0.924091 1.124446 0.098 Uiso 1 1 calc R U . . .
H23C H 0.198692 0.890650 1.104283 0.098 Uiso 1 1 calc R U . . .
C15 C 0.1964(5) 0.2875(4) 0.8885(4) 0.0794(17) Uani 1 1 d . . . . .
H15A H 0.278399 0.319586 0.920970 0.119 Uiso 1 1 calc R U . . .
H15B H 0.194110 0.199429 0.851885 0.119 Uiso 1 1 calc R U . . .
H15C H 0.144010 0.317939 0.953401 0.119 Uiso 1 1 calc R U . . .
C3 C 0.5032(3) 0.1368(2) 0.3798(3) 0.0881(19) Uani 1 1 d G . . . .
H3 H 0.566088 0.178964 0.366080 0.106 Uiso 1 1 calc R U . . .
C2 C 0.4229(2) 0.20106(15) 0.4656(2) 0.0313(7) Uani 1 1 d G . . . .
C7 C 0.3288(2) 0.1381(2) 0.4862(3) 0.0680(14) Uani 1 1 d G . . . .
H7 H 0.275133 0.181073 0.543601 0.082 Uiso 1 1 calc R U . . .
C6 C 0.3151(3) 0.0109(2) 0.4208(3) 0.0858(17) Uani 1 1 d G . . . .
H6 H 0.252157 -0.031188 0.434576 0.103 Uiso 1 1 calc R U . . .
C5 C 0.3954(3) -0.05329(15) 0.3350(3) 0.0733(15) Uani 1 1 d G . . . .
H5 H 0.386145 -0.138375 0.291302 0.088 Uiso 1 1 calc R U . . .
C4 C 0.4894(3) 0.0097(2) 0.3145(3) 0.111(2) Uani 1 1 d G . . . .
H4 H 0.543111 -0.033300 0.257053 0.133 Uiso 1 1 calc R U . . .

loop_
_atom_site_aniso_label
_atom_site_aniso_U_11
_atom_site_aniso_U_22
_atom_site_aniso_U_33
_atom_site_aniso_U_23
_atom_site_aniso_U_13
_atom_site_aniso_U_12
Dy1 0.02254(9) 0.02126(8) 0.02452(8) 0.00951(6) -0.00086(6) 0.00094(6)
P1 0.0266(5) 0.0225(4) 0.0267(4) 0.0119(3) 0.0025(3) 0.0040(3)
O3 0.0394(15) 0.0289(12) 0.0393(13) 0.0183(10) -0.0071(11) -0.0055(10)
O7 0.0428(15) 0.0234(11) 0.0341(12) 0.0109(10) -0.0075(10) -0.0059(10)
O5 0.0274(13) 0.0364(12) 0.0297(11) 0.0075(10) 0.0003(10) 0.0054(10)
O1 0.0277(13) 0.0292(11) 0.0359(12) 0.0096(10) 0.0043(10) 0.0072(10)
O4 0.0517(17) 0.0338(12) 0.0358(12) 0.0215(10) -0.0080(11) -0.0060(11)
O2 0.0334(13) 0.0251(11) 0.0257(10) 0.0097(9) 0.0004(9) -0.0006(10)
O6 0.0462(16) 0.0399(13) 0.0257(11) 0.0098(10) 0.0023(11) 0.0139(12)
O8 0.0299(14) 0.0274(12) 0.0488(14) 0.0096(11) -0.0076(11) 0.0001(10)
C1 0.039(2) 0.0263(16) 0.0286(16) 0.0119(13) 0.0003(14) 0.0002(15)
C24 0.045(2) 0.0284(17) 0.0391(19) 0.0127(15) 0.0028(16) -0.0028(16)
C8 0.0290(18) 0.0269(15) 0.0266(15) 0.0140(13) 0.0017(13) 0.0056(13)
C17 0.034(2) 0.0280(17) 0.0440(19) 0.0149(15) -0.0012(16) -0.0028(15)
C13 0.035(2) 0.0390(19) 0.0348(18) 0.0169(15) 0.0040(15) 0.0044(16)
C14 0.042(2) 0.0389(19) 0.043(2) 0.0259(17) 0.0015(17) 0.0040(17)
C16 0.054(3) 0.0312(18) 0.046(2) 0.0250(16) -0.0029(18) -0.0030(17)
C19 0.0262(19) 0.0403(19) 0.0384(18) 0.0153(16) 0.0043(15) 0.0073(15)
C26 0.049(2) 0.0265(17) 0.046(2) 0.0105(16) -0.0144(18) -0.0111(17)
C21 0.041(2) 0.0373(19) 0.0366(19) 0.0059(16) 0.0055(16) 0.0161(17)
C27 0.031(2) 0.0397(19) 0.0381(19) 0.0134(16) -0.0059(15) -0.0052(16)
C22 0.042(2) 0.044(2) 0.0283(17) 0.0125(16) 0.0052(16) 0.0035(17)
C9 0.034(2) 0.073(3) 0.041(2) 0.031(2) 0.0038(17) 0.002(2)
C12 0.062(3) 0.045(2) 0.0327(19) 0.0200(16) 0.0016(18) 0.0116(19)
C28 0.046(3) 0.049(2) 0.081(3) 0.026(2) -0.027(2) -0.013(2)
C25 0.068(3) 0.0297(19) 0.074(3) 0.0138(19) -0.012(2) 0.002(2)
C20 0.046(3) 0.071(3) 0.061(3) 0.014(2) -0.006(2) 0.026(2)
C11 0.055(3) 0.053(2) 0.040(2) 0.0184(18) -0.0141(19) 0.009(2)
C10 0.032(2) 0.094(3) 0.059(3) 0.038(2) -0.005(2) 0.007(2)
C18 0.090(4) 0.040(2) 0.067(3) 0.023(2) -0.035(3) -0.026(2)
C23 0.069(3) 0.066(3) 0.033(2) -0.0010(19) -0.002(2) 0.018(2)
C15 0.114(5) 0.063(3) 0.077(3) 0.054(3) -0.036(3) -0.020(3)
C3 0.103(4) 0.035(2) 0.101(4) 0.001(2) 0.065(3) 0.002(2)
C2 0.035(2) 0.0254(15) 0.0329(17) 0.0130(14) 0.0031(14) 0.0052(14)
C7 0.069(3) 0.033(2) 0.090(3) 0.015(2) 0.030(3) -0.008(2)
C6 0.088(4) 0.043(3) 0.118(4) 0.029(3) 0.018(3) -0.017(3)
C5 0.087(4) 0.031(2) 0.082(3) 0.010(2) -0.005(3) 0.004(2)
C4 0.135(6) 0.039(3) 0.121(5) -0.006(3) 0.072(4) 0.009(3)

loop_
_atom_type_symbol
_atom_type_description
_atom_type_scat_dispersion_real
_atom_type_scat_dispersion_imag
_atom_type_scat_source
C C 0.0033 0.0016 'International Tables Vol C Tables 4.2.6.8 and 6.1.1.4'
H H 0.0000 0.0000 'International Tables Vol C Tables 4.2.6.8 and 6.1.1.4'
Dy Dy -0.1892 4.4098 'International Tables Vol C Tables 4.2.6.8 and 6.1.1.4'
O O 0.0106 0.0060 'International Tables Vol C Tables 4.2.6.8 and 6.1.1.4'
P P 0.1023 0.0942 'International Tables Vol C Tables 4.2.6.8 and 6.1.1.4'

loop_
_geom_angle_atom_site_label_1
_geom_angle_atom_site_label_2
_geom_angle_atom_site_label_3
_geom_angle
_geom_angle_site_symmetry_1
_geom_angle_site_symmetry_3
_geom_angle_publ_flag
O3 Dy1 O2 73.63(7) . . ?
O7 Dy1 O3 136.71(8) . . ?
O7 Dy1 O5 75.67(8) . . ?
O7 Dy1 O1 112.45(8) . . ?
O7 Dy1 O2 69.26(7) . . ?
O5 Dy1 O3 74.89(8) . . ?
O5 Dy1 O2 76.88(7) . . ?
O1 Dy1 O3 78.34(8) . . ?
O1 Dy1 O5 146.18(7) . . ?
O1 Dy1 O2 76.02(7) . . ?
O4 Dy1 O3 72.81(7) . . ?
O4 Dy1 O7 148.42(7) . . ?
O4 Dy1 O5 110.66(8) . . ?
O4 Dy1 O1 80.08(8) . . ?
O4 Dy1 O2 141.93(7) . . ?
O4 Dy1 O6 73.73(8) . . ?
O4 Dy1 O8 85.74(8) . . ?
O6 Dy1 O3 119.95(8) . . ?
O6 Dy1 O7 79.39(8) . . ?
O6 Dy1 O5 72.42(8) . . ?
O6 Dy1 O1 140.30(8) . . ?
O6 Dy1 O2 140.48(8) . . ?
O6 Dy1 O8 76.13(8) . . ?
O8 Dy1 O3 146.41(8) . . ?
O8 Dy1 O7 71.82(8) . . ?
O8 Dy1 O5 138.06(7) . . ?
O8 Dy1 O1 72.61(7) . . ?
O8 Dy1 O2 114.10(8) . . ?
O1 P1 C1 111.69(15) . . ?
O1 P1 C8 113.88(14) . . ?
O1 P1 C2 109.91(12) . . ?
C8 P1 C1 107.89(15) . . ?
C2 P1 C1 107.56(12) . . ?
C2 P1 C8 105.54(13) . . ?
C17 O3 Dy1 133.8(2) . . ?
C24 O7 Dy1 130.8(2) . . ?
C19 O5 Dy1 131.7(2) . . ?
P1 O1 Dy1 158.25(13) . . ?
C14 O4 Dy1 137.2(2) . . ?
Dy1 O2 H2A 120.0 . . ?
Dy1 O2 H2B 120.0 . . ?
H2A O2 H2B 120.0 . . ?
C22 O6 Dy1 133.3(2) . . ?
C27 O8 Dy1 133.7(2) . . ?
P1 C1 H1A 109.3 . . ?
P1 C1 H1B 109.3 . . ?
C1 C1 P1 111.6(3) 2_666 . ?
C1 C1 H1A 109.3 2_666 . ?
C1 C1 H1B 109.3 2_666 . ?
H1A C1 H1B 108.0 . . ?
O7 C24 C26 124.6(3) . . ?
O7 C24 C25 116.1(3) . . ?
C26 C24 C25 119.2(3) . . ?
C13 C8 P1 118.8(3) . . ?
C9 C8 P1 122.2(2) . . ?
C9 C8 C13 118.9(3) . . ?
O3 C17 C16 125.1(3) . . ?
O3 C17 C18 116.1(3) . . ?
C16 C17 C18 118.8(3) . . ?
C8 C13 H13 120.3 . . ?
C12 C13 C8 119.4(3) . . ?
C12 C13 H13 120.3 . . ?
O4 C14 C16 125.3(3) . . ?
O4 C14 C15 116.0(3) . . ?
C16 C14 C15 118.6(3) . . ?
C17 C16 C14 124.6(3) . . ?
C17 C16 H16 117.7 . . ?
C14 C16 H16 117.7 . . ?
O5 C19 C21 125.3(3) . . ?
O5 C19 C20 116.5(3) . . ?
C21 C19 C20 118.3(3) . . ?
C24 C26 H26 118.0 . . ?
C24 C26 C27 124.1(3) . . ?
C27 C26 H26 118.0 . . ?
C19 C21 H21 117.9 . . ?
C19 C21 C22 124.2(3) . . ?
C22 C21 H21 117.9 . . ?
O8 C27 C26 124.3(3) . . ?
O8 C27 C28 116.7(3) . . ?
C26 C27 C28 119.0(3) . . ?
O6 C22 C21 124.6(3) . . ?
O6 C22 C23 116.0(3) . . ?
C21 C22 C23 119.4(3) . . ?
C8 C9 H9 119.5 . . ?
C8 C9 C10 121.1(3) . . ?
C10 C9 H9 119.5 . . ?
C13 C12 H12 119.5 . . ?
C11 C12 C13 121.0(3) . . ?
C11 C12 H12 119.5 . . ?
C27 C28 H28A 109.5 . . ?
C27 C28 H28B 109.5 . . ?
C27 C28 H28C 109.5 . . ?
H28A C28 H28B 109.5 . . ?
H28A C28 H28C 109.5 . . ?
H28B C28 H28C 109.5 . . ?
C24 C25 H25A 109.5 . . ?
C24 C25 H25B 109.5 . . ?
C24 C25 H25C 109.5 . . ?
H25A C25 H25B 109.5 . . ?
H25A C25 H25C 109.5 . . ?
H25B C25 H25C 109.5 . . ?
C19 C20 H20A 109.5 . . ?
C19 C20 H20B 109.5 . . ?
C19 C20 H20C 109.5 . . ?
H20A C20 H20B 109.5 . . ?
H20A C20 H20C 109.5 . . ?
H20B C20 H20C 109.5 . . ?
C12 C11 H11 120.1 . . ?
C12 C11 C10 119.7(4) . . ?
C10 C11 H11 120.1 . . ?
C9 C10 H10 120.1 . . ?
C11 C10 C9 119.9(4) . . ?
C11 C10 H10 120.1 . . ?
C17 C18 H18A 109.5 . . ?
C17 C18 H18B 109.5 . . ?
C17 C18 H18C 109.5 . . ?
H18A C18 H18B 109.5 . . ?
H18A C18 H18C 109.5 . . ?
H18B C18 H18C 109.5 . . ?
C22 C23 H23A 109.5 . . ?
C22 C23 H23B 109.5 . . ?
C22 C23 H23C 109.5 . . ?
H23A C23 H23B 109.5 . . ?
H23A C23 H23C 109.5 . . ?
H23B C23 H23C 109.5 . . ?
C14 C15 H15A 109.5 . . ?
C14 C15 H15B 109.5 . . ?
C14 C15 H15C 109.5 . . ?
H15A C15 H15B 109.5 . . ?
H15A C15 H15C 109.5 . . ?
H15B C15 H15C 109.5 . . ?
C2 C3 H3 120.0 . . ?
C2 C3 C4 120.0 . . ?
C4 C3 H3 120.0 . . ?
C3 C2 P1 122.76(14) . . ?
C3 C2 C7 120.0 . . ?
C7 C2 P1 117.20(14) . . ?
C2 C7 H7 120.0 . . ?
C2 C7 C6 120.0 . . ?
C6 C7 H7 120.0 . . ?
C7 C6 H6 120.0 . . ?
C5 C6 C7 120.0 . . ?
C5 C6 H6 120.0 . . ?
C6 C5 H5 120.0 . . ?
C4 C5 C6 120.0 . . ?
C4 C5 H5 120.0 . . ?
C3 C4 H4 120.0 . . ?
C5 C4 C3 120.0 . . ?
C5 C4 H4 120.0 . . ?

loop_
_geom_bond_atom_site_label_1
_geom_bond_atom_site_label_2
_geom_bond_distance
_geom_bond_site_symmetry_2
_geom_bond_publ_flag
Dy1 O3 2.388(2) . ?
Dy1 O7 2.341(2) . ?
Dy1 O5 2.365(2) . ?
Dy1 O1 2.360(2) . ?
Dy1 O4 2.306(2) . ?
Dy1 O2 2.424(2) . ?
Dy1 O6 2.317(2) . ?
Dy1 O8 2.338(2) . ?
P1 O1 1.486(2) . ?
P1 C1 1.803(3) . ?
P1 C8 1.800(3) . ?
P1 C2 1.7922(18) . ?
O3 C17 1.265(4) . ?
O7 C24 1.262(4) . ?
O5 C19 1.262(4) . ?
O4 C14 1.250(4) . ?
O2 H2A 0.9300 . ?
O2 H2B 0.9300 . ?
O6 C22 1.253(4) . ?
O8 C27 1.256(4) . ?
C1 C1 1.527(5) 2_666 ?
C1 H1A 0.9700 . ?
C1 H1B 0.9700 . ?
C24 C26 1.381(5) . ?
C24 C25 1.510(5) . ?
C8 C13 1.391(4) . ?
C8 C9 1.366(5) . ?
C17 C16 1.385(5) . ?
C17 C18 1.508(5) . ?
C13 H13 0.9300 . ?
C13 C12 1.382(5) . ?
C14 C16 1.387(5) . ?
C14 C15 1.506(5) . ?
C16 H16 0.9300 . ?
C19 C21 1.384(4) . ?
C19 C20 1.510(5) . ?
C26 H26 0.9300 . ?
C26 C27 1.392(5) . ?
C21 H21 0.9300 . ?
C21 C22 1.395(5) . ?
C27 C28 1.499(5) . ?
C22 C23 1.511(5) . ?
C9 H9 0.9300 . ?
C9 C10 1.384(5) . ?
C12 H12 0.9300 . ?
C12 C11 1.363(5) . ?
C28 H28A 0.9600 . ?
C28 H28B 0.9600 . ?
C28 H28C 0.9600 . ?
C25 H25A 0.9600 . ?
C25 H25B 0.9600 . ?
C25 H25C 0.9600 . ?
C20 H20A 0.9600 . ?
C20 H20B 0.9600 . ?
C20 H20C 0.9600 . ?
C11 H11 0.9300 . ?
C11 C10 1.364(5) . ?
C10 H10 0.9300 . ?
C18 H18A 0.9600 . ?
C18 H18B 0.9600 . ?
C18 H18C 0.9600 . ?
C23 H23A 0.9600 . ?
C23 H23B 0.9600 . ?
C23 H23C 0.9600 . ?
C15 H15A 0.9600 . ?
C15 H15B 0.9600 . ?
C15 H15C 0.9600 . ?
C3 H3 0.9300 . ?
C3 C2 1.3900 . ?
C3 C4 1.3900 . ?
C2 C7 1.3900 . ?
C7 H7 0.9300 . ?
C7 C6 1.3900 . ?
C6 H6 0.9300 . ?
C6 C5 1.3900 . ?
C5 H5 0.9300 . ?
C5 C4 1.3900 . ?
C4 H4 0.9300 . ?

loop_
_geom_torsion_atom_site_label_1
_geom_torsion_atom_site_label_2
_geom_torsion_atom_site_label_3
_geom_torsion_atom_site_label_4
_geom_torsion
_geom_torsion_site_symmetry_1
_geom_torsion_site_symmetry_2
_geom_torsion_site_symmetry_3
_geom_torsion_site_symmetry_4
_geom_torsion_publ_flag
Dy1 O3 C17 C16 11.1(6) . . . . ?
Dy1 O3 C17 C18 -169.2(3) . . . . ?
Dy1 O7 C24 C26 31.1(5) . . . . ?
Dy1 O7 C24 C25 -150.5(3) . . . . ?
Dy1 O5 C19 C21 -18.4(5) . . . . ?
Dy1 O5 C19 C20 162.3(3) . . . . ?
Dy1 O4 C14 C16 -4.5(6) . . . . ?
Dy1 O4 C14 C15 174.6(3) . . . . ?
Dy1 O6 C22 C21 23.5(6) . . . . ?
Dy1 O6 C22 C23 -157.2(3) . . . . ?
Dy1 O8 C27 C26 -14.3(6) . . . . ?
Dy1 O8 C27 C28 165.5(3) . . . . ?
P1 C8 C13 C12 174.6(3) . . . . ?
P1 C8 C9 C10 -174.6(3) . . . . ?
P1 C2 C7 C6 -177.6(2) . . . . ?
O3 C17 C16 C14 -0.9(6) . . . . ?
O7 C24 C26 C27 -0.1(6) . . . . ?
O5 C19 C21 C22 -5.0(6) . . . . ?
O1 P1 C1 C1 55.8(4) . . . 2_666 ?
O1 P1 C8 C13 28.1(3) . . . . ?
O1 P1 C8 C9 -156.3(3) . . . . ?
O1 P1 C2 C3 156.53(19) . . . . ?
O1 P1 C2 C7 -25.9(2) . . . . ?
O4 C14 C16 C17 -2.7(6) . . . . ?
C1 P1 O1 Dy1 -72.3(4) . . . . ?
C1 P1 C8 C13 152.7(2) . . . . ?
C1 P1 C8 C9 -31.7(3) . . . . ?
C1 P1 C2 C3 34.7(2) . . . . ?
C1 P1 C2 C7 -147.7(2) . . . . ?
C24 C26 C27 O8 -8.7(6) . . . . ?
C24 C26 C27 C28 171.5(4) . . . . ?
C8 P1 O1 Dy1 50.3(4) . . . . ?
C8 P1 C1 C1 -70.1(4) . . . 2_666 ?
C8 P1 C2 C3 -80.3(2) . . . . ?
C8 P1 C2 C7 97.3(2) . . . . ?
C8 C13 C12 C11 0.6(5) . . . . ?
C8 C9 C10 C11 -0.4(7) . . . . ?
C13 C8 C9 C10 1.0(6) . . . . ?
C13 C12 C11 C10 0.0(6) . . . . ?
C19 C21 C22 O6 3.0(6) . . . . ?
C19 C21 C22 C23 -176.3(4) . . . . ?
C9 C8 C13 C12 -1.2(5) . . . . ?
C12 C11 C10 C9 -0.2(7) . . . . ?
C25 C24 C26 C27 -178.4(4) . . . . ?
C20 C19 C21 C22 174.3(4) . . . . ?
C18 C17 C16 C14 179.4(4) . . . . ?
C15 C14 C16 C17 178.3(4) . . . . ?
C3 C2 C7 C6 0.0 . . . . ?
C2 P1 O1 Dy1 168.4(3) . . . . ?
C2 P1 C1 C1 176.5(3) . . . 2_666 ?
C2 P1 C8 C13 -92.5(3) . . . . ?
C2 P1 C8 C9 83.1(3) . . . . ?
C2 C3 C4 C5 0.0 . . . . ?
C2 C7 C6 C5 0.0 . . . . ?
C7 C6 C5 C4 0.0 . . . . ?
C6 C5 C4 C3 0.0 . . . . ?
C4 C3 C2 P1 177.5(2) . . . . ?
C4 C3 C2 C7 0.0 . . . . ?
